data_2220830
loop_
_publ_author_name
'Hanif, Muhammad'
'Qadeer, Ghulam'
'Rama, Nasim Hasan'
'Akhtar, Javeed'
'Helliwell, Madeleine'

_publ_section_title
;
 5-(2-Methoxybenzyl)-4-(2-methoxyphenyl)-4<i>H</i>-1,2,4-triazol-3-ol
;
_journal_coeditor_code HK2613
_journal_issue 2
_journal_name_full 'Acta Crystallographica Section E'
_journal_page_first o329
_journal_paper_doi 10.1107/S1600536809001482
_journal_volume 65
_journal_year 2009
_chemical_formula_iupac 'C17 H17 N3 O3'
_chemical_formula_moiety 'C17 H17 N3 O3'
_chemical_formula_sum 'C17 H17 N3 O3'
_chemical_formula_weight 311.34
_chemical_melting_point 444.0(10)
_chemical_name_systematic
;
5-(2-Methoxybenzyl)-4-(2-methoxyphenyl)-4<i>H</i>-1,2,4-triazol-3-ol
;
_space_group_IT_number 14
_symmetry_cell_setting monoclinic
_symmetry_space_group_name_Hall '-P 2ybc'
_symmetry_space_group_name_H-M 'P 1 21/c 1'
_atom_sites_solution_hydrogens geom
_atom_sites_solution_primary direct
_atom_sites_solution_secondary difmap
_audit_creation_method SHELXL-97
_cell_angle_alpha 90.00
_cell_angle_beta 97.455(2)
_cell_angle_gamma 90.00
_cell_formula_units_Z 4
_cell_length_a 7.4941(12)
_cell_length_b 8.3730(13)
_cell_length_c 24.770(4)
_cell_measurement_reflns_used 912
_cell_measurement_temperature 100(2)
_cell_measurement_theta_max 26.39
_cell_measurement_theta_min 2.74
_cell_volume 1541.1(4)
_computing_cell_refinement 'SAINT (Bruker, 2002)'
_computing_data_collection 'SMART (Bruker, 2001)'
_computing_data_reduction 'SAINT (Bruker, 2002)'
_computing_molecular_graphics 'SHELXTL (Sheldrick, 2008)'
_computing_publication_material 'SHELXTL (Sheldrick, 2008)'
_computing_structure_refinement 'SHELXL97 (Sheldrick, 2008)'
_computing_structure_solution 'SHELXS97 (Sheldrick, 2008)'
_diffrn_ambient_temperature 100(2)
_diffrn_measured_fraction_theta_full 0.998
_diffrn_measured_fraction_theta_max 0.998
_diffrn_measurement_device_type 'Bruker SMART CCD area-detector'
_diffrn_measurement_method '\f and \w'
_diffrn_radiation_monochromator graphite
_diffrn_radiation_source 'fine-focus sealed tube'
_diffrn_radiation_type MoK\a
_diffrn_radiation_wavelength 0.71073
_diffrn_reflns_av_R_equivalents 0.0392
_diffrn_reflns_av_sigmaI/netI 0.0278
_diffrn_reflns_limit_h_max 9
_diffrn_reflns_limit_h_min -9
_diffrn_reflns_limit_k_max 10
_diffrn_reflns_limit_k_min -10
_diffrn_reflns_limit_l_max 30
_diffrn_reflns_limit_l_min -30
_diffrn_reflns_number 11912
_diffrn_reflns_theta_full 26.40
_diffrn_reflns_theta_max 26.40
_diffrn_reflns_theta_min 2.57
_exptl_absorpt_coefficient_mu 0.094
_exptl_absorpt_correction_type none
_exptl_crystal_colour colorless
_exptl_crystal_density_diffrn 1.342
_exptl_crystal_density_method 'not measured'
_exptl_crystal_description block
_exptl_crystal_F_000 656
_exptl_crystal_size_max 0.50
_exptl_crystal_size_mid 0.40
_exptl_crystal_size_min 0.30
_refine_diff_density_max 0.279
_refine_diff_density_min -0.173
_refine_ls_extinction_method none
_refine_ls_goodness_of_fit_ref 1.055
_refine_ls_hydrogen_treatment mixed
_refine_ls_matrix_type full
_refine_ls_number_parameters 214
_refine_ls_number_reflns 3160
_refine_ls_number_restraints 0
_refine_ls_restrained_S_all 1.055
_refine_ls_R_factor_all 0.0408
_refine_ls_R_factor_gt 0.0366
_refine_ls_shift/su_max 0.001
_refine_ls_shift/su_mean 0.000
_refine_ls_structure_factor_coef Fsqd
_refine_ls_weighting_details 'calc w=1/[\s^2^(Fo^2^)+(0.0403P)^2^+0.586P] where P=(Fo^2^+2Fc^2^)/3'
_refine_ls_weighting_scheme calc
_refine_ls_wR_factor_gt 0.0891
_refine_ls_wR_factor_ref 0.0914
_reflns_number_gt 2888
_reflns_number_total 3160
_reflns_threshold_expression I>2\s(I)
_cod_data_source_file hk2613.cif
_cod_data_source_block I
_cod_original_cell_volume 1541.2(4)
_cod_original_sg_symbol_H-M 'P 21/c'
_cod_database_code 2220830
_cod_database_fobs_code 2220830

loop_
_symmetry_equiv_pos_as_xyz
'x, y, z'
'-x, y+1/2, -z+1/2'
'-x, -y, -z'
'x, -y-1/2, z-1/2'

loop_
_atom_site_type_symbol
_atom_site_label
_atom_site_fract_x
_atom_site_fract_y
_atom_site_fract_z
_atom_site_U_iso_or_equiv
_atom_site_adp_type
_atom_site_calc_flag
_atom_site_refinement_flags
_atom_site_occupancy
_atom_site_disorder_assembly
_atom_site_disorder_group
O O1 0.29433(12) 0.86489(10) 0.48842(3) 0.0211(2) Uani d . 1 . .
O O2 0.00410(12) 1.09258(11) 0.66422(4) 0.0245(2) Uani d . 1 . .
O O3 0.28378(12) 0.51980(10) 0.59145(4) 0.0232(2) Uani d . 1 . .
N N1 0.22479(14) 0.83390(12) 0.57791(4) 0.0170(2) Uani d . 1 . .
N N2 0.43854(14) 0.98640(12) 0.62165(4) 0.0191(2) Uani d . 1 . .
N N3 0.44636(14) 0.98655(12) 0.56595(4) 0.0186(2) Uani d . 1 . .
H H3N 0.533(2) 1.0380(19) 0.5514(7) 0.029(4) Uiso d . 1 . .
C C1 0.30443(16) 0.89290(14) 0.62733(5) 0.0171(2) Uani d . 1 . .
C C2 0.32018(16) 0.89290(14) 0.53796(5) 0.0171(3) Uani d . 1 . .
C C3 0.24258(17) 0.84679(15) 0.68016(5) 0.0198(3) Uani d . 1 . .
H H3A 0.3194 0.7587 0.6966 0.024 Uiso calc R 1 . .
H H3B 0.1177 0.8061 0.6729 0.024 Uiso calc R 1 . .
C C4 0.24810(16) 0.98237(14) 0.72050(5) 0.0186(3) Uani d . 1 . .
C C5 0.12083(16) 1.10515(15) 0.71152(5) 0.0200(3) Uani d . 1 . .
C C6 0.11769(18) 1.22880(16) 0.74885(5) 0.0244(3) Uani d . 1 . .
H H6 0.0328 1.3131 0.7421 0.029 Uiso calc R 1 . .
C C7 0.23959(19) 1.22812(17) 0.79612(5) 0.0265(3) Uani d . 1 . .
H H7 0.2370 1.3118 0.8219 0.032 Uiso calc R 1 . .
C C8 0.36460(18) 1.10676(17) 0.80600(5) 0.0253(3) Uani d . 1 . .
H H8 0.4467 1.1061 0.8386 0.030 Uiso calc R 1 . .
C C9 0.36928(17) 0.98536(16) 0.76775(5) 0.0221(3) Uani d . 1 . .
H H9 0.4570 0.9033 0.7742 0.027 Uiso calc R 1 . .
C C10 -0.15902(18) 1.18333(18) 0.66085(6) 0.0296(3) Uani d . 1 . .
H H10A -0.2236 1.1557 0.6915 0.044 Uiso calc R 1 . .
H H10B -0.2348 1.1588 0.6266 0.044 Uiso calc R 1 . .
H H10C -0.1303 1.2976 0.6622 0.044 Uiso calc R 1 . .
C C11 0.07604(16) 0.72543(14) 0.56880(5) 0.0170(3) Uani d . 1 . .
C C12 0.10903(16) 0.56170(14) 0.57578(5) 0.0185(3) Uani d . 1 . .
C C13 -0.03451(18) 0.45580(15) 0.56618(5) 0.0218(3) Uani d . 1 . .
H H13 -0.0146 0.3441 0.5702 0.026 Uiso calc R 1 . .
C C14 -0.20681(18) 0.51395(16) 0.55077(5) 0.0245(3) Uani d . 1 . .
H H14 -0.3045 0.4412 0.5442 0.029 Uiso calc R 1 . .
C C15 -0.23904(17) 0.67620(17) 0.54470(6) 0.0253(3) Uani d . 1 . .
H H15 -0.3580 0.7145 0.5345 0.030 Uiso calc R 1 . .
C C16 -0.09601(17) 0.78260(16) 0.55360(5) 0.0217(3) Uani d . 1 . .
H H16 -0.1164 0.8941 0.5492 0.026 Uiso calc R 1 . .
C C17 0.3195(2) 0.35431(15) 0.60309(6) 0.0278(3) Uani d . 1 . .
H H17A 0.2530 0.3200 0.6326 0.042 Uiso calc R 1 . .
H H17B 0.4488 0.3392 0.6142 0.042 Uiso calc R 1 . .
H H17C 0.2813 0.2906 0.5704 0.042 Uiso calc R 1 . .

loop_
_atom_site_aniso_label
_atom_site_aniso_U_11
_atom_site_aniso_U_22
_atom_site_aniso_U_33
_atom_site_aniso_U_12
_atom_site_aniso_U_13
_atom_site_aniso_U_23
O1 0.0264(5) 0.0198(4) 0.0175(4) -0.0037(4) 0.0046(4) -0.0005(3)
O2 0.0214(5) 0.0280(5) 0.0231(5) 0.0027(4) -0.0005(4) -0.0034(4)
O3 0.0224(5) 0.0155(4) 0.0309(5) 0.0022(3) 0.0004(4) 0.0022(4)
N1 0.0198(5) 0.0142(5) 0.0177(5) 0.0001(4) 0.0048(4) 0.0000(4)
N2 0.0221(5) 0.0177(5) 0.0179(5) -0.0004(4) 0.0045(4) -0.0004(4)
N3 0.0218(5) 0.0170(5) 0.0180(5) -0.0029(4) 0.0066(4) 0.0000(4)
C1 0.0195(6) 0.0131(6) 0.0189(6) 0.0021(4) 0.0034(5) -0.0008(4)
C2 0.0189(6) 0.0127(6) 0.0202(6) 0.0021(4) 0.0047(5) 0.0008(4)
C3 0.0236(6) 0.0175(6) 0.0190(6) -0.0016(5) 0.0062(5) -0.0001(5)
C4 0.0206(6) 0.0187(6) 0.0176(6) -0.0042(5) 0.0070(5) 0.0000(5)
C5 0.0187(6) 0.0232(6) 0.0186(6) -0.0027(5) 0.0048(5) -0.0004(5)
C6 0.0234(6) 0.0236(7) 0.0274(7) 0.0016(5) 0.0076(5) -0.0034(5)
C7 0.0304(7) 0.0265(7) 0.0238(7) -0.0056(6) 0.0079(6) -0.0088(5)
C8 0.0260(7) 0.0298(7) 0.0198(6) -0.0076(5) 0.0018(5) -0.0014(5)
C9 0.0209(6) 0.0237(7) 0.0221(6) -0.0013(5) 0.0045(5) 0.0024(5)
C10 0.0217(7) 0.0337(8) 0.0326(8) 0.0036(6) 0.0007(6) 0.0025(6)
C11 0.0201(6) 0.0164(6) 0.0153(6) -0.0029(5) 0.0050(5) -0.0011(4)
C12 0.0215(6) 0.0183(6) 0.0160(6) 0.0009(5) 0.0036(5) -0.0002(5)
C13 0.0280(7) 0.0168(6) 0.0214(6) -0.0029(5) 0.0059(5) -0.0014(5)
C14 0.0234(6) 0.0262(7) 0.0246(7) -0.0080(5) 0.0062(5) -0.0047(5)
C15 0.0190(6) 0.0302(7) 0.0267(7) 0.0021(5) 0.0028(5) -0.0031(5)
C16 0.0252(7) 0.0192(6) 0.0211(6) 0.0030(5) 0.0043(5) -0.0009(5)
C17 0.0322(7) 0.0172(7) 0.0328(7) 0.0055(5) 0.0003(6) 0.0029(5)

loop_
_atom_type_symbol
_atom_type_description
_atom_type_scat_dispersion_real
_atom_type_scat_dispersion_imag
_atom_type_scat_source
C C 0.0033 0.0016 'International Tables Vol C Tables 4.2.6.8 and 6.1.1.4'
H H 0.0000 0.0000 'International Tables Vol C Tables 4.2.6.8 and 6.1.1.4'
N N 0.0061 0.0033 'International Tables Vol C Tables 4.2.6.8 and 6.1.1.4'
O O 0.0106 0.0060 'International Tables Vol C Tables 4.2.6.8 and 6.1.1.4'

loop_
_geom_angle_atom_site_label_1
_geom_angle_atom_site_label_2
_geom_angle_atom_site_label_3
_geom_angle_site_symmetry_1
_geom_angle_site_symmetry_3
_geom_angle
_geom_angle_publ_flag
C5 O2 C10 . . 116.97(10) ?
C12 O3 C17 . . 116.99(10) ?
C1 N1 C2 . . 107.57(10) ?
C1 N1 C11 . . 127.15(10) ?
C2 N1 C11 . . 125.22(10) ?
C1 N2 N3 . . 103.99(10) ?
C2 N3 N2 . . 113.14(10) ?
C2 N3 H3N . . 124.8(10) ?
N2 N3 H3N . . 121.9(10) ?
N2 C1 N1 . . 111.82(11) ?
N2 C1 C3 . . 125.74(11) ?
N1 C1 C3 . . 122.41(11) ?
O1 C2 N3 . . 128.89(11) ?
O1 C2 N1 . . 127.66(11) ?
N3 C2 N1 . . 103.45(10) ?
C1 C3 C4 . . 113.60(10) ?
C1 C3 H3A . . 108.8 ?
C4 C3 H3A . . 108.8 ?
C1 C3 H3B . . 108.8 ?
C4 C3 H3B . . 108.8 ?
H3A C3 H3B . . 107.7 ?
C9 C4 C5 . . 118.63(12) ?
C9 C4 C3 . . 122.11(11) ?
C5 C4 C3 . . 119.17(11) ?
O2 C5 C6 . . 124.12(12) ?
O2 C5 C4 . . 115.15(11) ?
C6 C5 C4 . . 120.73(12) ?
C7 C6 C5 . . 119.45(12) ?
C7 C6 H6 . . 120.3 ?
C5 C6 H6 . . 120.3 ?
C8 C7 C6 . . 120.59(12) ?
C8 C7 H7 . . 119.7 ?
C6 C7 H7 . . 119.7 ?
C7 C8 C9 . . 119.49(12) ?
C7 C8 H8 . . 120.3 ?
C9 C8 H8 . . 120.3 ?
C4 C9 C8 . . 121.08(12) ?
C4 C9 H9 . . 119.5 ?
C8 C9 H9 . . 119.5 ?
O2 C10 H10A . . 109.5 ?
O2 C10 H10B . . 109.5 ?
H10A C10 H10B . . 109.5 ?
O2 C10 H10C . . 109.5 ?
H10A C10 H10C . . 109.5 ?
H10B C10 H10C . . 109.5 ?
C16 C11 C12 . . 121.12(11) ?
C16 C11 N1 . . 120.19(11) ?
C12 C11 N1 . . 118.68(11) ?
O3 C12 C13 . . 125.32(11) ?
O3 C12 C11 . . 115.79(11) ?
C13 C12 C11 . . 118.89(11) ?
C14 C13 C12 . . 119.69(12) ?
C14 C13 H13 . . 120.2 ?
C12 C13 H13 . . 120.2 ?
C15 C14 C13 . . 121.17(12) ?
C15 C14 H14 . . 119.4 ?
C13 C14 H14 . . 119.4 ?
C14 C15 C16 . . 119.46(12) ?
C14 C15 H15 . . 120.3 ?
C16 C15 H15 . . 120.3 ?
C11 C16 C15 . . 119.65(12) ?
C11 C16 H16 . . 120.2 ?
C15 C16 H16 . . 120.2 ?
O3 C17 H17A . . 109.5 ?
O3 C17 H17B . . 109.5 ?
H17A C17 H17B . . 109.5 ?
O3 C17 H17C . . 109.5 ?
H17A C17 H17C . . 109.5 ?
H17B C17 H17C . . 109.5 ?

loop_
_geom_bond_atom_site_label_1
_geom_bond_atom_site_label_2
_geom_bond_site_symmetry_2
_geom_bond_distance
_geom_bond_publ_flag
O1 C2 . 1.2397(15) ?
O2 C5 . 1.3724(15) ?
O2 C10 . 1.4326(16) ?
O3 C12 . 1.3627(15) ?
O3 C17 . 1.4335(15) ?
N1 C1 . 1.3817(16) ?
N1 C2 . 1.3848(15) ?
N1 C11 . 1.4329(15) ?
N2 C1 . 1.2960(16) ?
N2 N3 . 1.3884(15) ?
N3 C2 . 1.3489(16) ?
N3 H3N . 0.890(17) ?
C1 C3 . 1.4947(17) ?
C3 C4 . 1.5093(17) ?
C3 H3A . 0.9900 ?
C3 H3B . 0.9900 ?
C4 C9 . 1.3854(18) ?
C4 C5 . 1.4004(18) ?
C5 C6 . 1.3903(18) ?
C6 C7 . 1.3887(19) ?
C6 H6 . 0.9500 ?
C7 C8 . 1.382(2) ?
C7 H7 . 0.9500 ?
C8 C9 . 1.3931(19) ?
C8 H8 . 0.9500 ?
C9 H9 . 0.9500 ?
C10 H10A . 0.9800 ?
C10 H10B . 0.9800 ?
C10 H10C . 0.9800 ?
C11 C16 . 1.3811(18) ?
C11 C12 . 1.3998(17) ?
C12 C13 . 1.3905(18) ?
C13 C14 . 1.3865(19) ?
C13 H13 . 0.9500 ?
C14 C15 . 1.385(2) ?
C14 H14 . 0.9500 ?
C15 C16 . 1.3892(19) ?
C15 H15 . 0.9500 ?
C16 H16 . 0.9500 ?
C17 H17A . 0.9800 ?
C17 H17B . 0.9800 ?
C17 H17C . 0.9800 ?

loop_
_geom_hbond_atom_site_label_D
_geom_hbond_atom_site_label_H
_geom_hbond_atom_site_label_A
_geom_hbond_site_symmetry_A
_geom_hbond_distance_DH
_geom_hbond_distance_HA
_geom_hbond_distance_DA
_geom_hbond_angle_DHA
N3 H3N O1 3_676 0.890(17) 1.911(18) 2.7958(14) 172.6(15)

loop_
_geom_torsion_atom_site_label_1
_geom_torsion_atom_site_label_2
_geom_torsion_atom_site_label_3
_geom_torsion_atom_site_label_4
_geom_torsion_site_symmetry_1
_geom_torsion_site_symmetry_2
_geom_torsion_site_symmetry_3
_geom_torsion_site_symmetry_4
_geom_torsion
_geom_torsion_publ_flag
C1 N2 N3 C2 . . . . -0.75(13) ?
N3 N2 C1 N1 . . . . -0.47(13) ?
N3 N2 C1 C3 . . . . 177.59(11) ?
C2 N1 C1 N2 . . . . 1.47(13) ?
C11 N1 C1 N2 . . . . 178.77(11) ?
C2 N1 C1 C3 . . . . -176.66(11) ?
C11 N1 C1 C3 . . . . 0.64(18) ?
N2 N3 C2 O1 . . . . -178.27(12) ?
N2 N3 C2 N1 . . . . 1.60(13) ?
C1 N1 C2 O1 . . . . 178.09(12) ?
C11 N1 C2 O1 . . . . 0.72(19) ?
C1 N1 C2 N3 . . . . -1.78(12) ?
C11 N1 C2 N3 . . . . -179.14(11) ?
N2 C1 C3 C4 . . . . 39.80(17) ?
N1 C1 C3 C4 . . . . -142.34(11) ?
C1 C3 C4 C9 . . . . -111.02(13) ?
C1 C3 C4 C5 . . . . 72.42(15) ?
C10 O2 C5 C6 . . . . -18.72(18) ?
C10 O2 C5 C4 . . . . 161.34(11) ?
C9 C4 C5 O2 . . . . -179.15(11) ?
C3 C4 C5 O2 . . . . -2.47(16) ?
C9 C4 C5 C6 . . . . 0.92(18) ?
C3 C4 C5 C6 . . . . 177.59(11) ?
O2 C5 C6 C7 . . . . 178.54(12) ?
C4 C5 C6 C7 . . . . -1.53(19) ?
C5 C6 C7 C8 . . . . 0.7(2) ?
C6 C7 C8 C9 . . . . 0.8(2) ?
C5 C4 C9 C8 . . . . 0.56(19) ?
C3 C4 C9 C8 . . . . -176.01(12) ?
C7 C8 C9 C4 . . . . -1.4(2) ?
C1 N1 C11 C16 . . . . 97.89(15) ?
C2 N1 C11 C16 . . . . -85.26(15) ?
C1 N1 C11 C12 . . . . -81.92(15) ?
C2 N1 C11 C12 . . . . 94.93(14) ?
C17 O3 C12 C13 . . . . -5.25(18) ?
C17 O3 C12 C11 . . . . 175.20(11) ?
C16 C11 C12 O3 . . . . -179.25(11) ?
N1 C11 C12 O3 . . . . 0.56(16) ?
C16 C11 C12 C13 . . . . 1.16(18) ?
N1 C11 C12 C13 . . . . -179.03(11) ?
O3 C12 C13 C14 . . . . 179.51(11) ?
C11 C12 C13 C14 . . . . -0.95(18) ?
C12 C13 C14 C15 . . . . 0.01(19) ?
C13 C14 C15 C16 . . . . 0.8(2) ?
C12 C11 C16 C15 . . . . -0.41(19) ?
N1 C11 C16 C15 . . . . 179.78(11) ?
C14 C15 C16 C11 . . . . -0.54(19) ?

loop_
_cod_related_entry_id
_cod_related_entry_database
_cod_related_entry_code
1 ChemSpider 26000910
